data_7036018
loop_
_publ_author_name
'Tacke, Reinhold'
'Kobelt, Claudia'
'Baus, Johannes A.'
'Bertermann, R\"udiger'
'Burschka, Christian'

_publ_section_title
;
 Synthesis, structure and reactivity of a donor-stabilised silylene with a
 bulky bidentate benzamidinato ligand.
;
_journal_issue 33
_journal_name_full 'Dalton transactions (Cambridge, England : 2003)'
_journal_page_first 14959
_journal_page_last 14974
_journal_paper_doi 10.1039/c5dt01581b
_journal_volume 44
_journal_year 2015
_chemical_formula_moiety 'C33 H45 N3 Si'
_chemical_formula_sum 'C33 H45 N3 Si'
_chemical_formula_weight 511.81
_chemical_name_systematic
; 
 ? 
;
_space_group_IT_number 2
_symmetry_cell_setting triclinic
_symmetry_space_group_name_Hall '-P 1'
_symmetry_space_group_name_H-M 'P -1'
_atom_sites_solution_hydrogens geom
_atom_sites_solution_primary direct
_atom_sites_solution_secondary difmap
_audit_creation_method SHELXL-97
_audit_update_record
;
2015-04-23 deposited with the CCDC.
2015-06-05 downloaded from the CCDC.
;
_cell_angle_alpha 99.41(3)
_cell_angle_beta 98.90(3)
_cell_angle_gamma 97.53(3)
_cell_formula_units_Z 2
_cell_length_a 9.049(5)
_cell_length_b 9.540(3)
_cell_length_c 18.295(8)
_cell_measurement_reflns_used 6212
_cell_measurement_temperature 100(2)
_cell_measurement_theta_max 30.83
_cell_measurement_theta_min 2.19
_cell_volume 1519.4(12)
_computing_cell_refinement 'Bruker SAINT'
_computing_data_collection 'Bruker APEX2'
_computing_data_reduction 'Bruker SAINT'
_computing_molecular_graphics ORTEP/POV-Ray
_computing_publication_material Bruker-SHELXTL
_computing_structure_refinement 'SHELXL-97 (Sheldrick, 1997)'
_computing_structure_solution 'SHELXS-97 (Sheldrick, 1990)'
_diffrn_ambient_temperature 100(2)
_diffrn_measured_fraction_theta_full 0.999
_diffrn_measured_fraction_theta_max 0.999
_diffrn_measurement_device_type 'Bruker APEX-II CCD'
_diffrn_measurement_method '\f and \w scans'
_diffrn_radiation_monochromator graphite
_diffrn_radiation_source 'rotating anode'
_diffrn_radiation_type MoK\a
_diffrn_radiation_wavelength 0.71073
_diffrn_reflns_av_R_equivalents 0.0271
_diffrn_reflns_av_sigmaI/netI 0.0343
_diffrn_reflns_limit_h_max 11
_diffrn_reflns_limit_h_min -11
_diffrn_reflns_limit_k_max 11
_diffrn_reflns_limit_k_min -11
_diffrn_reflns_limit_l_max 22
_diffrn_reflns_limit_l_min -22
_diffrn_reflns_number 17741
_diffrn_reflns_theta_full 26.00
_diffrn_reflns_theta_max 26.02
_diffrn_reflns_theta_min 1.15
_exptl_absorpt_coefficient_mu 0.102
_exptl_absorpt_correction_T_max 0.9792
_exptl_absorpt_correction_T_min 0.9413
_exptl_absorpt_correction_type multi-scan
_exptl_absorpt_process_details 'Sadabs 2008/1 (Bruker 2008)'
_exptl_crystal_colour orange
_exptl_crystal_density_diffrn 1.119
_exptl_crystal_density_method 'not measured'
_exptl_crystal_description block
_exptl_crystal_F_000 556
_exptl_crystal_size_max 0.60
_exptl_crystal_size_mid 0.39
_exptl_crystal_size_min 0.21
_refine_diff_density_max 0.392
_refine_diff_density_min -0.340
_refine_diff_density_rms 0.043
_refine_ls_extinction_method none
_refine_ls_goodness_of_fit_ref 1.036
_refine_ls_hydrogen_treatment constr
_refine_ls_matrix_type full
_refine_ls_number_parameters 344
_refine_ls_number_reflns 5986
_refine_ls_number_restraints 0
_refine_ls_restrained_S_all 1.036
_refine_ls_R_factor_all 0.0505
_refine_ls_R_factor_gt 0.0384
_refine_ls_shift/su_max 0.000
_refine_ls_shift/su_mean 0.000
_refine_ls_structure_factor_coef Fsqd
_refine_ls_weighting_details 'calc w=1/[\s^2^(Fo^2^)+(0.0423P)^2^+0.6708P] where P=(Fo^2^+2Fc^2^)/3'
_refine_ls_weighting_scheme calc
_refine_ls_wR_factor_gt 0.0918
_refine_ls_wR_factor_ref 0.1000
_reflns_number_gt 4879
_reflns_number_total 5986
_reflns_threshold_expression >2sigma(I)
_cod_data_source_file c5dt01581b1.cif
_cod_data_source_block kob40c
_cod_depositor_comments 'Adding full bibliography for 7036018--7036028.cif.'
_cod_original_cell_volume 1519.5(12)
_cod_original_sg_symbol_H-M P-1
_cod_database_code 7036018

loop_
_symmetry_equiv_pos_as_xyz
'x, y, z'
'-x, -y, -z'

loop_
_atom_site_label
_atom_site_type_symbol
_atom_site_fract_x
_atom_site_fract_y
_atom_site_fract_z
_atom_site_U_iso_or_equiv
_atom_site_adp_type
_atom_site_occupancy
_atom_site_symmetry_multiplicity
_atom_site_calc_flag
_atom_site_refinement_flags
Si Si 0.74535(5) 0.20957(4) 0.23064(2) 0.01508(11) Uani 1 1 d .
N1 N 0.93993(13) 0.18665(12) 0.20471(6) 0.0126(3) Uani 1 1 d .
N2 N 0.81589(13) 0.03811(13) 0.25834(6) 0.0126(3) Uani 1 1 d .
N3 N 0.62105(14) 0.14173(14) 0.14706(7) 0.0189(3) Uani 1 1 d .
C1 C 0.95216(16) 0.07685(15) 0.24164(8) 0.0121(3) Uani 1 1 d .
C2 C 1.09062(16) 0.01312(15) 0.25904(8) 0.0128(3) Uani 1 1 d .
C3 C 1.19040(16) 0.00823(16) 0.20788(8) 0.0165(3) Uani 1 1 d .
H3 H 1.1696 0.0480 0.1638 0.020 Uiso 1 1 calc R
C4 C 1.31981(17) -0.05432(17) 0.22104(9) 0.0200(3) Uani 1 1 d .
H4 H 1.3870 -0.0575 0.1859 0.024 Uiso 1 1 calc R
C5 C 1.35087(17) -0.11208(16) 0.28531(9) 0.0192(3) Uani 1 1 d .
H5 H 1.4391 -0.1554 0.2942 0.023 Uiso 1 1 calc R
C6 C 1.25307(17) -0.10669(16) 0.33673(9) 0.0184(3) Uani 1 1 d .
H6 H 1.2752 -0.1453 0.3811 0.022 Uiso 1 1 calc R
C7 C 1.12313(16) -0.04524(16) 0.32366(8) 0.0161(3) Uani 1 1 d .
H7 H 1.0561 -0.0429 0.3588 0.019 Uiso 1 1 calc R
C8 C 1.06322(16) 0.29403(15) 0.20028(8) 0.0134(3) Uani 1 1 d .
C9 C 1.15323(16) 0.37981(15) 0.26606(8) 0.0159(3) Uani 1 1 d .
C10 C 1.26398(17) 0.48939(16) 0.25820(9) 0.0199(3) Uani 1 1 d .
H10 H 1.3265 0.5476 0.3020 0.024 Uiso 1 1 calc R
C11 C 1.28498(18) 0.51545(17) 0.18809(9) 0.0217(3) Uani 1 1 d .
H11 H 1.3604 0.5915 0.1840 0.026 Uiso 1 1 calc R
C12 C 1.19573(17) 0.43029(16) 0.12395(9) 0.0190(3) Uani 1 1 d .
H12 H 1.2110 0.4482 0.0759 0.023 Uiso 1 1 calc R
C13 C 1.08396(16) 0.31876(15) 0.12862(8) 0.0153(3) Uani 1 1 d .
C14 C 1.13168(18) 0.36244(17) 0.34531(8) 0.0194(3) Uani 1 1 d .
H14 H 1.0522 0.2765 0.3406 0.023 Uiso 1 1 calc R
C15 C 1.2775(2) 0.3349(2) 0.39173(10) 0.0345(4) Uani 1 1 d .
H15A H 1.3120 0.2513 0.3648 0.052 Uiso 1 1 calc R
H15B H 1.2577 0.3161 0.4407 0.052 Uiso 1 1 calc R
H15C H 1.3560 0.4197 0.3994 0.052 Uiso 1 1 calc R
C16 C 1.0751(2) 0.49345(19) 0.38500(10) 0.0330(4) Uani 1 1 d .
H16A H 1.1512 0.5794 0.3904 0.049 Uiso 1 1 calc R
H16B H 1.0580 0.4784 0.4349 0.049 Uiso 1 1 calc R
H16C H 0.9800 0.5066 0.3551 0.049 Uiso 1 1 calc R
C17 C 0.98438(17) 0.22856(16) 0.05752(8) 0.0179(3) Uani 1 1 d .
H17 H 0.9351 0.1388 0.0712 0.022 Uiso 1 1 calc R
C18 C 1.0751(2) 0.1838(2) -0.00386(9) 0.0288(4) Uani 1 1 d .
H18A H 1.0074 0.1204 -0.0470 0.043 Uiso 1 1 calc R
H18B H 1.1548 0.1326 0.0160 0.043 Uiso 1 1 calc R
H18C H 1.1212 0.2696 -0.0200 0.043 Uiso 1 1 calc R
C19 C 0.85821(19) 0.30827(19) 0.02747(10) 0.0270(4) Uani 1 1 d .
H19A H 0.9034 0.3994 0.0159 0.041 Uiso 1 1 calc R
H19B H 0.7949 0.3278 0.0657 0.041 Uiso 1 1 calc R
H19C H 0.7957 0.2486 -0.0184 0.041 Uiso 1 1 calc R
C20 C 0.77248(15) -0.07362(16) 0.29780(8) 0.0135(3) Uani 1 1 d .
C21 C 0.75423(16) -0.21929(16) 0.26289(8) 0.0150(3) Uani 1 1 d .
C22 C 0.70646(17) -0.32420(17) 0.30309(9) 0.0199(3) Uani 1 1 d .
H22 H 0.6925 -0.4230 0.2802 0.024 Uiso 1 1 calc R
C23 C 0.67919(18) -0.28678(18) 0.37557(9) 0.0225(4) Uani 1 1 d .
H23 H 0.6469 -0.3594 0.4021 0.027 Uiso 1 1 calc R
C24 C 0.69913(17) -0.14330(18) 0.40916(9) 0.0207(3) Uani 1 1 d .
H24 H 0.6808 -0.1186 0.4590 0.025 Uiso 1 1 calc R
C25 C 0.74536(16) -0.03422(17) 0.37174(8) 0.0165(3) Uani 1 1 d .
C26 C 0.78850(17) -0.26739(16) 0.18454(8) 0.0168(3) Uani 1 1 d .
H26 H 0.8248 -0.1793 0.1652 0.020 Uiso 1 1 calc R
C27 C 0.91487(19) -0.36019(18) 0.18726(9) 0.0242(4) Uani 1 1 d .
H27A H 0.9411 -0.3823 0.1371 0.036 Uiso 1 1 calc R
H27B H 0.8798 -0.4500 0.2033 0.036 Uiso 1 1 calc R
H27C H 1.0044 -0.3075 0.2231 0.036 Uiso 1 1 calc R
C28 C 0.64658(18) -0.34869(18) 0.12963(9) 0.0233(4) Uani 1 1 d .
H28A H 0.6705 -0.3709 0.0790 0.035 Uiso 1 1 calc R
H28B H 0.5665 -0.2888 0.1289 0.035 Uiso 1 1 calc R
H28C H 0.6119 -0.4384 0.1458 0.035 Uiso 1 1 calc R
C29 C 0.77064(18) 0.12224(17) 0.41238(8) 0.0207(3) Uani 1 1 d .
H29 H 0.7956 0.1841 0.3754 0.025 Uiso 1 1 calc R
C30 C 0.90485(19) 0.15314(19) 0.47768(9) 0.0260(4) Uani 1 1 d .
H30A H 0.9966 0.1325 0.4585 0.039 Uiso 1 1 calc R
H30B H 0.8848 0.0922 0.5144 0.039 Uiso 1 1 calc R
H30C H 0.9193 0.2546 0.5020 0.039 Uiso 1 1 calc R
C31 C 0.6278(2) 0.1635(2) 0.43915(11) 0.0369(5) Uani 1 1 d .
H31A H 0.5446 0.1469 0.3959 0.055 Uiso 1 1 calc R
H31B H 0.6469 0.2654 0.4631 0.055 Uiso 1 1 calc R
H31C H 0.6004 0.1045 0.4756 0.055 Uiso 1 1 calc R
C32 C 0.49154(18) 0.21236(19) 0.12576(10) 0.0247(4) Uani 1 1 d .
H32A H 0.5045 0.2546 0.0813 0.037 Uiso 1 1 calc R
H32B H 0.4847 0.2884 0.1676 0.037 Uiso 1 1 calc R
H32C H 0.3984 0.1415 0.1140 0.037 Uiso 1 1 calc R
C33 C 0.63402(18) 0.02284(17) 0.08914(9) 0.0222(3) Uani 1 1 d .
H33A H 0.5427 -0.0499 0.0799 0.033 Uiso 1 1 calc R
H33B H 0.7230 -0.0201 0.1058 0.033 Uiso 1 1 calc R
H33C H 0.6451 0.0582 0.0426 0.033 Uiso 1 1 calc R

loop_
_atom_site_aniso_label
_atom_site_aniso_U_11
_atom_site_aniso_U_22
_atom_site_aniso_U_33
_atom_site_aniso_U_23
_atom_site_aniso_U_13
_atom_site_aniso_U_12
Si 0.0146(2) 0.0161(2) 0.0158(2) 0.00429(16) 0.00324(16) 0.00510(16)
N1 0.0122(6) 0.0138(6) 0.0122(6) 0.0030(5) 0.0023(5) 0.0027(5)
N2 0.0121(6) 0.0140(6) 0.0126(6) 0.0038(5) 0.0027(5) 0.0037(5)
N3 0.0144(6) 0.0229(7) 0.0203(7) 0.0065(5) 0.0005(5) 0.0066(5)
C1 0.0131(7) 0.0133(7) 0.0081(7) -0.0010(5) 0.0007(5) 0.0009(6)
C2 0.0113(7) 0.0109(7) 0.0141(7) 0.0000(5) 0.0003(6) -0.0002(6)
C3 0.0167(7) 0.0162(8) 0.0176(8) 0.0056(6) 0.0043(6) 0.0025(6)
C4 0.0162(7) 0.0209(8) 0.0255(9) 0.0058(7) 0.0090(7) 0.0045(6)
C5 0.0123(7) 0.0175(8) 0.0272(9) 0.0030(6) 0.0008(6) 0.0046(6)
C6 0.0177(7) 0.0199(8) 0.0169(8) 0.0054(6) -0.0015(6) 0.0035(6)
C7 0.0140(7) 0.0181(8) 0.0161(7) 0.0030(6) 0.0030(6) 0.0025(6)
C8 0.0120(7) 0.0121(7) 0.0180(7) 0.0047(6) 0.0040(6) 0.0052(6)
C9 0.0148(7) 0.0137(7) 0.0201(8) 0.0034(6) 0.0030(6) 0.0054(6)
C10 0.0163(7) 0.0143(8) 0.0272(9) 0.0004(6) 0.0020(7) 0.0022(6)
C11 0.0171(8) 0.0154(8) 0.0347(9) 0.0058(7) 0.0109(7) 0.0021(6)
C12 0.0202(8) 0.0178(8) 0.0243(8) 0.0092(6) 0.0113(7) 0.0067(6)
C13 0.0150(7) 0.0145(7) 0.0193(8) 0.0056(6) 0.0054(6) 0.0075(6)
C14 0.0227(8) 0.0175(8) 0.0151(8) 0.0009(6) -0.0005(6) -0.0001(6)
C15 0.0312(10) 0.0390(11) 0.0289(10) 0.0113(8) -0.0077(8) -0.0009(8)
C16 0.0524(12) 0.0235(9) 0.0242(9) 0.0002(7) 0.0155(9) 0.0055(8)
C17 0.0221(8) 0.0188(8) 0.0150(8) 0.0064(6) 0.0058(6) 0.0042(6)
C18 0.0320(9) 0.0352(10) 0.0194(8) 0.0016(7) 0.0095(7) 0.0046(8)
C19 0.0255(9) 0.0284(9) 0.0260(9) 0.0078(7) -0.0029(7) 0.0055(7)
C20 0.0090(7) 0.0178(7) 0.0148(7) 0.0060(6) 0.0018(6) 0.0031(6)
C21 0.0103(7) 0.0186(8) 0.0173(8) 0.0060(6) 0.0029(6) 0.0031(6)
C22 0.0184(8) 0.0175(8) 0.0244(8) 0.0073(6) 0.0034(7) 0.0015(6)
C23 0.0211(8) 0.0254(9) 0.0245(9) 0.0154(7) 0.0056(7) 0.0011(7)
C24 0.0182(8) 0.0316(9) 0.0152(8) 0.0093(7) 0.0051(6) 0.0059(7)
C25 0.0119(7) 0.0230(8) 0.0154(7) 0.0055(6) 0.0014(6) 0.0051(6)
C26 0.0179(7) 0.0138(7) 0.0193(8) 0.0035(6) 0.0056(6) 0.0015(6)
C27 0.0250(8) 0.0219(8) 0.0265(9) 0.0012(7) 0.0065(7) 0.0079(7)
C28 0.0220(8) 0.0251(9) 0.0208(8) 0.0022(7) 0.0040(7) -0.0011(7)
C29 0.0276(9) 0.0234(8) 0.0130(7) 0.0038(6) 0.0043(7) 0.0092(7)
C30 0.0261(9) 0.0279(9) 0.0219(9) -0.0011(7) 0.0023(7) 0.0069(7)
C31 0.0290(10) 0.0398(11) 0.0375(11) -0.0085(9) -0.0006(8) 0.0174(9)
C32 0.0162(8) 0.0319(9) 0.0297(9) 0.0158(7) 0.0011(7) 0.0081(7)
C33 0.0199(8) 0.0265(9) 0.0178(8) 0.0040(7) -0.0023(6) 0.0022(7)

loop_
_atom_type_symbol
_atom_type_description
_atom_type_scat_dispersion_real
_atom_type_scat_dispersion_imag
_atom_type_scat_source
C C 0.0033 0.0016 'International Tables Vol C Tables 4.2.6.8 and 6.1.1.4'
H H 0.0000 0.0000 'International Tables Vol C Tables 4.2.6.8 and 6.1.1.4'
N N 0.0061 0.0033 'International Tables Vol C Tables 4.2.6.8 and 6.1.1.4'
Si Si 0.0817 0.0704 'International Tables Vol C Tables 4.2.6.8 and 6.1.1.4'

loop_
_geom_angle_atom_site_label_1
_geom_angle_atom_site_label_2
_geom_angle_atom_site_label_3
_geom_angle
N3 Si N1 103.38(7)
N3 Si N2 102.70(7)
N1 Si N2 67.41(6)
N3 Si C1 110.39(6)
N1 Si C1 34.09(5)
N2 Si C1 33.89(5)
C1 N1 C8 125.13(12)
C1 N1 Si 92.56(9)
C8 N1 Si 129.52(10)
C1 N2 C20 127.46(12)
C1 N2 Si 91.82(9)
C20 N2 Si 139.22(10)
C33 N3 C32 112.61(13)
C33 N3 Si 127.20(10)
C32 N3 Si 120.03(11)
N2 C1 N1 106.51(12)
N2 C1 C2 127.82(13)
N1 C1 C2 125.67(13)
N2 C1 Si 54.29(8)
N1 C1 Si 53.35(7)
C2 C1 Si 170.81(10)
C7 C2 C3 119.05(13)
C7 C2 C1 122.33(13)
C3 C2 C1 118.60(13)
C4 C3 C2 120.48(14)
C5 C4 C3 119.99(14)
C4 C5 C6 119.94(14)
C7 C6 C5 120.35(14)
C6 C7 C2 120.19(14)
C13 C8 C9 120.96(14)
C13 C8 N1 118.10(13)
C9 C8 N1 120.76(13)
C10 C9 C8 118.16(14)
C10 C9 C14 118.41(14)
C8 C9 C14 123.39(13)
C11 C10 C9 121.48(15)
C10 C11 C12 119.72(15)
C11 C12 C13 121.13(15)
C12 C13 C8 118.54(14)
C12 C13 C17 120.38(14)
C8 C13 C17 121.06(13)
C9 C14 C16 110.77(13)
C9 C14 C15 111.45(14)
C16 C14 C15 111.11(15)
C13 C17 C18 112.52(14)
C13 C17 C19 110.80(13)
C18 C17 C19 110.41(14)
C21 C20 C25 121.05(13)
C21 C20 N2 120.56(13)
C25 C20 N2 118.38(13)
C22 C21 C20 118.21(14)
C22 C21 C26 118.76(13)
C20 C21 C26 123.01(13)
C23 C22 C21 121.22(15)
C24 C23 C22 119.73(14)
C23 C24 C25 121.61(15)
C24 C25 C20 118.16(14)
C24 C25 C29 119.46(14)
C20 C25 C29 122.33(13)
C21 C26 C28 111.58(13)
C21 C26 C27 111.09(13)
C28 C26 C27 110.32(13)
C25 C29 C31 111.67(14)
C25 C29 C30 111.41(13)
C31 C29 C30 110.99(14)

loop_
_geom_bond_atom_site_label_1
_geom_bond_atom_site_label_2
_geom_bond_distance
Si N3 1.7249(15)
Si N1 1.9232(16)
Si N2 1.9455(14)
Si C1 2.3947(18)
N1 C1 1.3434(18)
N1 C8 1.4341(19)
N2 C1 1.3359(19)
N2 C20 1.4288(19)
N3 C33 1.450(2)
N3 C32 1.460(2)
C1 C2 1.477(2)
C2 C7 1.395(2)
C2 C3 1.397(2)
C3 C4 1.389(2)
C4 C5 1.384(2)
C5 C6 1.387(2)
C6 C7 1.387(2)
C8 C13 1.405(2)
C8 C9 1.408(2)
C9 C10 1.392(2)
C9 C14 1.525(2)
C10 C11 1.382(2)
C11 C12 1.383(2)
C12 C13 1.392(2)
C13 C17 1.521(2)
C14 C16 1.529(2)
C14 C15 1.532(2)
C17 C18 1.529(2)
C17 C19 1.534(2)
C20 C21 1.408(2)
C20 C25 1.411(2)
C21 C22 1.398(2)
C21 C26 1.523(2)
C22 C23 1.384(2)
C23 C24 1.382(2)
C24 C25 1.391(2)
C25 C29 1.526(2)
C26 C28 1.531(2)
C26 C27 1.535(2)
C29 C31 1.527(2)
C29 C30 1.527(2)

loop_
_geom_torsion_atom_site_label_1
_geom_torsion_atom_site_label_2
_geom_torsion_atom_site_label_3
_geom_torsion_atom_site_label_4
_geom_torsion
N3 Si N1 C1 -106.70(9)
N2 Si N1 C1 -8.33(8)
N3 Si N1 C8 111.71(13)
N2 Si N1 C8 -149.91(13)
C1 Si N1 C8 -141.59(16)
N3 Si N2 C1 107.76(10)
N1 Si N2 C1 8.37(8)
N3 Si N2 C20 -86.71(16)
N1 Si N2 C20 173.90(16)
C1 Si N2 C20 165.53(19)
N1 Si N3 C33 34.37(14)
N2 Si N3 C33 -35.08(14)
C1 Si N3 C33 -0.57(15)
N1 Si N3 C32 -140.77(11)
N2 Si N3 C32 149.79(11)
C1 Si N3 C32 -175.70(11)
C20 N2 C1 N1 -179.71(13)
Si N2 C1 N1 -11.57(11)
C20 N2 C1 C2 0.7(2)
Si N2 C1 C2 168.83(13)
C20 N2 C1 Si -168.14(16)
C8 N1 C1 N2 155.84(13)
Si N1 C1 N2 11.72(11)
C8 N1 C1 C2 -24.6(2)
Si N1 C1 C2 -168.68(12)
C8 N1 C1 Si 144.12(15)
N3 Si C1 N2 -82.37(10)
N1 Si C1 N2 -166.13(13)
N3 Si C1 N1 83.76(10)
N2 Si C1 N1 166.13(13)
N3 Si C1 C2 171.0(6)
N1 Si C1 C2 87.3(7)
N2 Si C1 C2 -106.6(7)
N2 C1 C2 C7 -32.4(2)
N1 C1 C2 C7 148.10(14)
Si C1 C2 C7 67.5(7)
N2 C1 C2 C3 146.04(15)
N1 C1 C2 C3 -33.5(2)
Si C1 C2 C3 -114.1(6)
C7 C2 C3 C4 0.2(2)
C1 C2 C3 C4 -178.23(14)
C2 C3 C4 C5 -0.2(2)
C3 C4 C5 C6 -0.4(2)
C4 C5 C6 C7 0.8(2)
C5 C6 C7 C2 -0.7(2)
C3 C2 C7 C6 0.2(2)
C1 C2 C7 C6 178.60(13)
C1 N1 C8 C13 127.32(15)
Si N1 C8 C13 -102.05(14)
C1 N1 C8 C9 -57.59(19)
Si N1 C8 C9 73.04(17)
C13 C8 C9 C10 -0.3(2)
N1 C8 C9 C10 -175.29(13)
C13 C8 C9 C14 177.29(13)
N1 C8 C9 C14 2.3(2)
C8 C9 C10 C11 0.7(2)
C14 C9 C10 C11 -177.01(14)
C9 C10 C11 C12 -0.8(2)
C10 C11 C12 C13 0.4(2)
C11 C12 C13 C8 0.0(2)
C11 C12 C13 C17 178.52(13)
C9 C8 C13 C12 0.0(2)
N1 C8 C13 C12 175.05(12)
C9 C8 C13 C17 -178.52(13)
N1 C8 C13 C17 -3.4(2)
C10 C9 C14 C16 65.15(19)
C8 C9 C14 C16 -112.48(17)
C10 C9 C14 C15 -59.11(18)
C8 C9 C14 C15 123.27(16)
C12 C13 C17 C18 44.87(19)
C8 C13 C17 C18 -136.66(15)
C12 C13 C17 C19 -79.28(17)
C8 C13 C17 C19 99.19(16)
C1 N2 C20 C21 -73.03(19)
Si N2 C20 C21 125.31(14)
C1 N2 C20 C25 108.30(16)
Si N2 C20 C25 -53.4(2)
C25 C20 C21 C22 0.8(2)
N2 C20 C21 C22 -177.79(13)
C25 C20 C21 C26 -177.34(13)
N2 C20 C21 C26 4.0(2)
C20 C21 C22 C23 -0.7(2)
C26 C21 C22 C23 177.57(14)
C21 C22 C23 C24 0.1(2)
C22 C23 C24 C25 0.4(2)
C23 C24 C25 C20 -0.3(2)
C23 C24 C25 C29 -178.00(14)
C21 C20 C25 C24 -0.4(2)
N2 C20 C25 C24 178.28(13)
C21 C20 C25 C29 177.30(13)
N2 C20 C25 C29 -4.0(2)
C22 C21 C26 C28 63.93(18)
C20 C21 C26 C28 -117.90(15)
C22 C21 C26 C27 -59.63(18)
C20 C21 C26 C27 118.54(15)
C24 C25 C29 C31 -58.18(19)
C20 C25 C29 C31 124.17(16)
C24 C25 C29 C30 66.55(18)
C20 C25 C29 C30 -111.10(16)
